data_4064098
loop_
_publ_author_name
'Trambitas, Alexandra G.'
'Yang, Jingying'
'Melcher, Daniel'
'Daniliuc, Constantin G.'
'Jones, Peter G.'
'Xie, Zuowei'
'Tamm, Matthias'

_publ_section_title
;
 Synthesis and Structure of Rare-Earth-Metal Dicarbollide Complexes with
 an Imidazolin-2-iminato Ligand Featuring Very Short Metal&#x2212;Nitrogen
 Bonds
;
_journal_issue 5
_journal_name_full Organometallics
_journal_page_first 1122
_journal_paper_doi 10.1021/om1011243
_journal_volume 30
_journal_year 2011
_chemical_formula_sum 'C43 H77 B9 N5 O2 Y'
_chemical_formula_weight 882.30
_chemical_name_systematic
; 
 ? 
;
_space_group_IT_number 2
_symmetry_cell_setting triclinic
_symmetry_space_group_name_Hall '-P 1'
_symmetry_space_group_name_H-M 'P -1'
_atom_sites_solution_hydrogens geom
_atom_sites_solution_primary direct
_atom_sites_solution_secondary difmap
_audit_creation_method SHELXL-97
_cell_angle_alpha 96.541(8)
_cell_angle_beta 93.202(8)
_cell_angle_gamma 106.821(8)
_cell_formula_units_Z 2
_cell_length_a 10.125(5)
_cell_length_b 12.243(5)
_cell_length_c 20.164(9)
_cell_measurement_reflns_used 1009
_cell_measurement_temperature 296(2)
_cell_measurement_theta_max 25.00
_cell_measurement_theta_min 1.02
_cell_volume 2366.6(19)
_computing_cell_refinement 'BRUKER SMART CCD DIFFRACTOMETER'
_computing_data_collection 'BRUKER SMART CCD DIFFRACTOMETER'
_computing_data_reduction 'BRUKER SMART CCD DIFFRACTOMETER'
_computing_molecular_graphics 'Bruker XP'
_computing_publication_material SHELXL-97
_computing_structure_refinement 'SHELXL-97 (Sheldrick, 2008)'
_computing_structure_solution 'SHELXS-97 (Sheldrick, 2008)'
_diffrn_ambient_temperature 296(2)
_diffrn_measured_fraction_theta_full 0.997
_diffrn_measured_fraction_theta_max 0.997
_diffrn_measurement_device_type 'BRUKER SMART CCD DIFFRACTOMETER'
_diffrn_measurement_method 'OMEGA SCAN'
_diffrn_radiation_monochromator graphite
_diffrn_radiation_source 'fine-focus sealed tube'
_diffrn_radiation_type MoK\a
_diffrn_radiation_wavelength 0.71073
_diffrn_reflns_av_R_equivalents 0.0611
_diffrn_reflns_av_sigmaI/netI 0.1476
_diffrn_reflns_limit_h_max 12
_diffrn_reflns_limit_h_min -11
_diffrn_reflns_limit_k_max 14
_diffrn_reflns_limit_k_min -14
_diffrn_reflns_limit_l_max 17
_diffrn_reflns_limit_l_min -23
_diffrn_reflns_number 12950
_diffrn_reflns_theta_full 25.00
_diffrn_reflns_theta_max 25.00
_diffrn_reflns_theta_min 1.02
_exptl_absorpt_coefficient_mu 1.273
_exptl_absorpt_correction_T_max 0.7848
_exptl_absorpt_correction_T_min 0.5686
_exptl_absorpt_correction_type multi-scan
_exptl_absorpt_process_details SADABS
_exptl_crystal_colour colourless
_exptl_crystal_density_diffrn 1.238
_exptl_crystal_density_method 'not measured'
_exptl_crystal_description block
_exptl_crystal_F_000 940
_exptl_crystal_size_max 0.50
_exptl_crystal_size_mid 0.40
_exptl_crystal_size_min 0.20
_platon_squeeze_details
;
 One distorted molecule of THF, which could not be refined satisfactorily,
 was removed using the program SQUEEZE (A.L. Spek, University of Utrecht,   Netherlands). The quoted formula and derived parameters are based on one 
 molecule of THF per asymmetric unit.
;
_refine_diff_density_max 0.742
_refine_diff_density_min -0.388
_refine_diff_density_rms 0.081
_refine_ls_extinction_method none
_refine_ls_goodness_of_fit_ref 0.904
_refine_ls_hydrogen_treatment 'rigid methyls, others riding'
_refine_ls_matrix_type full
_refine_ls_number_parameters 490
_refine_ls_number_reflns 8297
_refine_ls_number_restraints 0
_refine_ls_restrained_S_all 0.904
_refine_ls_R_factor_all 0.1184
_refine_ls_R_factor_gt 0.0611
_refine_ls_shift/su_max 0.001
_refine_ls_shift/su_mean 0.000
_refine_ls_structure_factor_coef Fsqd
_refine_ls_weighting_details 'calc w=1/[\s^2^(Fo^2^)+(0.0593P)^2^+0.0000P] where P=(Fo^2^+2Fc^2^)/3'
_refine_ls_weighting_scheme calc
_refine_ls_wR_factor_gt 0.1262
_refine_ls_wR_factor_ref 0.1442
_reflns_number_gt 4864
_reflns_number_total 8297
_reflns_threshold_expression >2sigma(I)
_cod_data_source_file om1011243_si_001.cif
_cod_data_source_block altr99
_cod_depositor_comments
;
The following automatic conversions were performed:

'_symmetry_cell_setting' value 'Triclinic' changed to 'triclinic'
according to /home/saulius/struct/CIF-dictionaries/cif_core.dic
dictionary named 'cif_core.dic' version 2.4.1 from 2010-06-29.

Automatic conversion script
Id: cif_fix_values 1715 2011-07-08 13:25:40Z adriana 
;
_cod_original_cell_volume 2366.7(18)
_cod_original_sg_symbol_H-M P-1
_cod_database_code 4064098

loop_
_symmetry_equiv_pos_as_xyz
'x, y, z'
'-x, -y, -z'

loop_
_atom_site_label
_atom_site_type_symbol
_atom_site_fract_x
_atom_site_fract_y
_atom_site_fract_z
_atom_site_U_iso_or_equiv
_atom_site_adp_type
_atom_site_occupancy
_atom_site_symmetry_multiplicity
_atom_site_calc_flag
_atom_site_refinement_flags
Y Y 0.36085(5) 0.57111(4) 0.24007(2) 0.02733(15) Uani 1 1 d .
O O 0.2374(3) 0.5776(2) 0.33528(14) 0.0375(8) Uani 1 1 d .
N1 N 0.2647(4) 0.3892(3) 0.22769(16) 0.0286(9) Uani 1 1 d .
N2 N 0.2138(4) 0.2125(3) 0.27826(16) 0.0299(9) Uani 1 1 d .
N3 N 0.1299(4) 0.1987(3) 0.17343(17) 0.0335(9) Uani 1 1 d .
N4 N 0.3842(4) 0.5735(3) 0.10845(18) 0.0430(10) Uani 1 1 d .
N5 N 0.2840(4) 0.7588(3) 0.2288(2) 0.0437(11) Uani 1 1 d .
B1 B 0.5494(6) 0.7510(4) 0.3156(3) 0.0373(14) Uani 1 1 d .
H1 H 0.4844 0.7708 0.3544 0.045 Uiso 1 1 calc R
B2 B 0.6095(5) 0.6307(5) 0.3132(3) 0.0362(14) Uani 1 1 d .
H2 H 0.5892 0.5695 0.3501 0.043 Uiso 1 1 calc R
B3 B 0.6268(5) 0.5941(4) 0.2285(3) 0.0327(13) Uani 1 1 d .
H3 H 0.6166 0.5052 0.2067 0.039 Uiso 1 1 calc R
B4 B 0.6942(6) 0.8276(5) 0.2060(3) 0.0410(15) Uani 1 1 d .
H4 H 0.7184 0.8908 0.1704 0.049 Uiso 1 1 calc R
B5 B 0.6776(7) 0.8683(5) 0.2901(3) 0.0472(16) Uani 1 1 d .
H5 H 0.6924 0.9587 0.3104 0.057 Uiso 1 1 calc R
B6 B 0.7264(6) 0.7722(5) 0.3388(3) 0.0447(16) Uani 1 1 d .
H6 H 0.7741 0.8001 0.3907 0.054 Uiso 1 1 calc R
B7 B 0.7751(6) 0.6713(5) 0.2832(3) 0.0474(16) Uani 1 1 d .
H7 H 0.8554 0.6329 0.2990 0.057 Uiso 1 1 calc R
B8 B 0.7563(6) 0.7059(5) 0.2010(3) 0.0439(15) Uani 1 1 d .
H8 H 0.8232 0.6893 0.1624 0.053 Uiso 1 1 calc R
B9 B 0.8171(3) 0.8193(2) 0.26736(13) 0.0513(17) Uani 1 1 d .
H9 H 0.9240 0.8771 0.2723 0.062 Uiso 1 1 calc R
C1 C 0.2104(3) 0.2813(2) 0.22687(13) 0.0262(10) Uani 1 1 d R
C2 C 0.1369(3) 0.0996(2) 0.25722(13) 0.0396(13) Uani 1 1 d R
H2A H 0.1222 0.0398 0.2831 0.048 Uiso 1 1 calc R
C3 C 0.0878(5) 0.0907(4) 0.1940(2) 0.0398(12) Uani 1 1 d .
H3A H 0.0341 0.0234 0.1678 0.048 Uiso 1 1 calc R
C4 C 0.2758(5) 0.2553(3) 0.3460(2) 0.0306(11) Uani 1 1 d .
C5 C 0.1902(5) 0.2459(4) 0.3987(2) 0.0353(12) Uani 1 1 d .
C6 C 0.2525(6) 0.2909(4) 0.4629(2) 0.0500(14) Uani 1 1 d .
H6A H 0.1977 0.2866 0.4986 0.060 Uiso 1 1 calc R
C7 C 0.3917(6) 0.3410(5) 0.4750(3) 0.0543(15) Uani 1 1 d .
H7A H 0.4303 0.3730 0.5183 0.065 Uiso 1 1 calc R
C8 C 0.4760(6) 0.3448(4) 0.4232(3) 0.0492(14) Uani 1 1 d .
H8A H 0.5710 0.3792 0.4324 0.059 Uiso 1 1 calc R
C9 C 0.4215(5) 0.2979(4) 0.3573(2) 0.0349(12) Uani 1 1 d .
C10 C 0.0364(6) 0.1835(4) 0.3898(3) 0.0503(14) Uani 1 1 d .
H10A H 0.0065 0.1682 0.3417 0.060 Uiso 1 1 calc R
C11 C 0.0088(7) 0.0672(5) 0.4169(3) 0.0757(19) Uani 1 1 d .
H11A H 0.0621 0.0230 0.3948 0.114 Uiso 1 1 calc R
H11B H -0.0880 0.0256 0.4085 0.114 Uiso 1 1 calc R
H11C H 0.0352 0.0804 0.4643 0.114 Uiso 1 1 calc R
C12 C -0.0520(6) 0.2519(5) 0.4244(3) 0.081(2) Uani 1 1 d .
H12A H -0.0369 0.3241 0.4073 0.122 Uiso 1 1 calc R
H12B H -0.0261 0.2659 0.4719 0.122 Uiso 1 1 calc R
H12C H -0.1482 0.2085 0.4159 0.122 Uiso 1 1 calc R
C13 C 0.5134(5) 0.2865(4) 0.3015(3) 0.0437(13) Uani 1 1 d .
H13A H 0.4834 0.3196 0.2635 0.052 Uiso 1 1 calc R
C14 C 0.6667(5) 0.3491(5) 0.3217(3) 0.0629(17) Uani 1 1 d .
H14A H 0.6786 0.4292 0.3359 0.094 Uiso 1 1 calc R
H14B H 0.7190 0.3415 0.2841 0.094 Uiso 1 1 calc R
H14C H 0.6991 0.3161 0.3580 0.094 Uiso 1 1 calc R
C15 C 0.4975(6) 0.1592(4) 0.2782(3) 0.0704(18) Uani 1 1 d .
H15A H 0.4016 0.1188 0.2649 0.106 Uiso 1 1 calc R
H15B H 0.5301 0.1260 0.3142 0.106 Uiso 1 1 calc R
H15C H 0.5508 0.1533 0.2407 0.106 Uiso 1 1 calc R
C16 C 0.1098(5) 0.2206(4) 0.1064(2) 0.0322(11) Uani 1 1 d .
C17 C 0.0191(5) 0.2853(4) 0.0930(2) 0.0393(12) Uani 1 1 d .
C18 C 0.0031(6) 0.3065(5) 0.0274(3) 0.0563(15) Uani 1 1 d .
H18A H -0.0545 0.3503 0.0170 0.068 Uiso 1 1 calc R
C19 C 0.0693(6) 0.2650(5) -0.0229(3) 0.0658(18) Uani 1 1 d .
H19A H 0.0566 0.2812 -0.0663 0.079 Uiso 1 1 calc R
C20 C 0.1540(6) 0.1996(5) -0.0088(2) 0.0562(15) Uani 1 1 d .
H20A H 0.1971 0.1705 -0.0431 0.067 Uiso 1 1 calc R
C21 C 0.1764(5) 0.1762(4) 0.0558(2) 0.0410(12) Uani 1 1 d .
C22 C -0.0647(5) 0.3215(5) 0.1455(3) 0.0491(14) Uani 1 1 d .
H22A H -0.0184 0.3206 0.1893 0.059 Uiso 1 1 calc R
C23 C -0.0751(9) 0.4422(7) 0.1434(3) 0.115(3) Uani 1 1 d .
H23A H -0.1297 0.4603 0.1781 0.173 Uiso 1 1 calc R
H23B H -0.1183 0.4464 0.1005 0.173 Uiso 1 1 calc R
H23C H 0.0160 0.4964 0.1503 0.173 Uiso 1 1 calc R
C24 C -0.2066(8) 0.2363(8) 0.1402(5) 0.176(5) Uani 1 1 d .
H24A H -0.1983 0.1608 0.1430 0.264 Uiso 1 1 calc R
H24B H -0.2555 0.2364 0.0980 0.264 Uiso 1 1 calc R
H24C H -0.2566 0.2573 0.1761 0.264 Uiso 1 1 calc R
C25 C 0.2743(6) 0.1064(5) 0.0707(3) 0.0553(15) Uani 1 1 d .
H25A H 0.2610 0.0865 0.1161 0.066 Uiso 1 1 calc R
C26 C 0.2464(9) -0.0042(6) 0.0250(5) 0.160(4) Uani 1 1 d .
H26A H 0.3117 -0.0433 0.0374 0.240 Uiso 1 1 calc R
H26B H 0.2554 0.0115 -0.0204 0.240 Uiso 1 1 calc R
H26C H 0.1540 -0.0519 0.0286 0.240 Uiso 1 1 calc R
C27 C 0.4218(8) 0.1733(6) 0.0709(5) 0.152(4) Uani 1 1 d .
H27A H 0.4793 0.1260 0.0809 0.228 Uiso 1 1 calc R
H27B H 0.4435 0.2398 0.1044 0.228 Uiso 1 1 calc R
H27C H 0.4383 0.1973 0.0277 0.228 Uiso 1 1 calc R
C28 C 0.5828(5) 0.6898(4) 0.1878(2) 0.0327(11) Uani 1 1 d .
C29 C 0.5377(5) 0.7810(4) 0.2376(2) 0.0324(11) Uani 1 1 d .
C30 C 0.5204(5) 0.6625(4) 0.1154(2) 0.0426(13) Uani 1 1 d .
H30A H 0.5095 0.7320 0.1001 0.051 Uiso 1 1 calc R
H30B H 0.5826 0.6355 0.0874 0.051 Uiso 1 1 calc R
C31 C 0.3998(6) 0.4574(4) 0.0898(2) 0.0527(15) Uani 1 1 d .
H31A H 0.4096 0.4456 0.0427 0.079 Uiso 1 1 calc R
H31B H 0.3193 0.3999 0.1001 0.079 Uiso 1 1 calc R
H31C H 0.4806 0.4515 0.1147 0.079 Uiso 1 1 calc R
C32 C 0.2949(6) 0.5920(5) 0.0528(3) 0.0714(18) Uani 1 1 d .
H32A H 0.3381 0.5872 0.0118 0.107 Uiso 1 1 calc R
H32B H 0.2821 0.6667 0.0621 0.107 Uiso 1 1 calc R
H32C H 0.2065 0.5340 0.0483 0.107 Uiso 1 1 calc R
C33 C 0.4225(5) 0.8298(4) 0.2138(3) 0.0463(14) Uani 1 1 d .
H33A H 0.4407 0.9081 0.2358 0.056 Uiso 1 1 calc R
H33B H 0.4225 0.8320 0.1658 0.056 Uiso 1 1 calc R
C34 C 0.2460(6) 0.8126(4) 0.2920(3) 0.0630(17) Uani 1 1 d .
H34A H 0.2192 0.8792 0.2835 0.095 Uiso 1 1 calc R
H34B H 0.3242 0.8352 0.3251 0.095 Uiso 1 1 calc R
H34C H 0.1701 0.7581 0.3081 0.095 Uiso 1 1 calc R
C35 C 0.1757(6) 0.7592(5) 0.1762(3) 0.079(2) Uani 1 1 d .
H35A H 0.1616 0.8338 0.1800 0.118 Uiso 1 1 calc R
H35B H 0.0906 0.7022 0.1817 0.118 Uiso 1 1 calc R
H35C H 0.2049 0.7418 0.1328 0.118 Uiso 1 1 calc R
C36 C 0.2908(6) 0.5793(5) 0.4038(2) 0.0540(15) Uani 1 1 d .
H36A H 0.3693 0.6473 0.4174 0.065 Uiso 1 1 calc R
H36B H 0.3210 0.5117 0.4077 0.065 Uiso 1 1 calc R
C375 C 0.1763(6) 0.5801(6) 0.4469(3) 0.0689(18) Uani 1 1 d .
H37A H 0.2010 0.6501 0.4788 0.083 Uiso 1 1 calc R
H37B H 0.1564 0.5144 0.4715 0.083 Uiso 1 1 calc R
C38 C 0.0513(6) 0.5740(5) 0.3992(3) 0.0633(17) Uani 1 1 d .
H38A H -0.0327 0.5219 0.4117 0.076 Uiso 1 1 calc R
H38B H 0.0388 0.6495 0.3985 0.076 Uiso 1 1 calc R
C39 C 0.0895(5) 0.5286(5) 0.3318(2) 0.0496(14) Uani 1 1 d .
H39A H 0.0636 0.4451 0.3256 0.059 Uiso 1 1 calc R
H39B H 0.0440 0.5534 0.2953 0.059 Uiso 1 1 calc R

loop_
_atom_site_aniso_label
_atom_site_aniso_U_11
_atom_site_aniso_U_22
_atom_site_aniso_U_33
_atom_site_aniso_U_23
_atom_site_aniso_U_13
_atom_site_aniso_U_12
Y 0.0248(3) 0.0282(2) 0.0290(3) 0.00431(18) 0.00086(19) 0.00798(19)
O 0.036(2) 0.048(2) 0.0293(18) 0.0024(15) 0.0041(15) 0.0157(17)
N1 0.033(2) 0.034(2) 0.0171(19) 0.0058(16) 0.0003(17) 0.0075(19)
N2 0.039(2) 0.0215(19) 0.024(2) 0.0050(16) -0.0018(18) 0.0005(18)
N3 0.039(3) 0.030(2) 0.022(2) -0.0038(17) -0.0043(18) -0.0018(19)
N4 0.037(3) 0.051(3) 0.035(2) 0.007(2) -0.001(2) 0.002(2)
N5 0.038(3) 0.039(2) 0.056(3) 0.009(2) -0.002(2) 0.016(2)
B1 0.033(4) 0.035(3) 0.036(3) 0.000(3) -0.003(3) 0.002(3)
B2 0.021(3) 0.045(3) 0.042(3) 0.015(3) -0.001(3) 0.007(3)
B3 0.028(3) 0.031(3) 0.040(3) 0.007(3) 0.007(3) 0.008(3)
B4 0.027(3) 0.037(3) 0.055(4) 0.017(3) 0.005(3) 0.000(3)
B5 0.050(4) 0.035(3) 0.044(4) 0.000(3) -0.005(3) -0.002(3)
B6 0.034(4) 0.050(4) 0.040(4) 0.005(3) -0.008(3) 0.001(3)
B7 0.025(3) 0.060(4) 0.056(4) 0.015(3) 0.001(3) 0.008(3)
B8 0.030(4) 0.056(4) 0.048(4) 0.013(3) 0.012(3) 0.013(3)
B9 0.024(4) 0.062(4) 0.053(4) 0.006(3) -0.001(3) -0.010(3)
C1 0.027(3) 0.031(3) 0.022(2) 0.003(2) 0.005(2) 0.010(2)
C2 0.052(4) 0.028(3) 0.033(3) 0.009(2) 0.002(3) -0.001(2)
C3 0.049(3) 0.025(3) 0.035(3) -0.003(2) 0.003(3) -0.002(2)
C4 0.039(3) 0.022(2) 0.028(3) 0.004(2) -0.006(2) 0.007(2)
C5 0.045(3) 0.040(3) 0.023(3) 0.010(2) 0.001(2) 0.014(3)
C6 0.056(4) 0.062(4) 0.032(3) 0.005(3) -0.004(3) 0.019(3)
C7 0.060(4) 0.070(4) 0.031(3) 0.001(3) -0.017(3) 0.022(3)
C8 0.038(3) 0.054(3) 0.051(4) 0.008(3) -0.018(3) 0.012(3)
C9 0.039(3) 0.031(3) 0.039(3) 0.007(2) -0.003(2) 0.016(2)
C10 0.046(4) 0.058(3) 0.046(3) 0.015(3) 0.007(3) 0.009(3)
C11 0.083(5) 0.056(4) 0.073(4) 0.022(3) 0.012(4) -0.009(3)
C12 0.058(5) 0.095(5) 0.096(5) 0.017(4) 0.020(4) 0.027(4)
C13 0.034(3) 0.044(3) 0.054(3) 0.012(3) -0.001(3) 0.013(3)
C14 0.034(4) 0.064(4) 0.096(5) 0.023(3) 0.009(3) 0.017(3)
C15 0.072(5) 0.053(4) 0.093(5) 0.003(3) 0.033(4) 0.026(3)
C16 0.026(3) 0.040(3) 0.019(2) -0.002(2) 0.000(2) -0.006(2)
C17 0.023(3) 0.061(3) 0.027(3) 0.000(2) -0.002(2) 0.005(3)
C18 0.041(4) 0.097(5) 0.035(3) 0.012(3) -0.003(3) 0.026(3)
C19 0.054(4) 0.114(5) 0.023(3) 0.014(3) -0.003(3) 0.015(4)
C20 0.052(4) 0.080(4) 0.027(3) -0.003(3) 0.009(3) 0.008(3)
C21 0.034(3) 0.048(3) 0.031(3) -0.005(2) 0.005(2) 0.000(3)
C22 0.031(3) 0.073(4) 0.040(3) -0.007(3) 0.002(3) 0.017(3)
C23 0.165(9) 0.151(7) 0.075(5) 0.021(5) 0.036(5) 0.112(7)
C24 0.066(6) 0.210(10) 0.184(9) -0.090(8) 0.075(6) -0.034(6)
C25 0.058(4) 0.058(4) 0.052(3) 0.000(3) 0.015(3) 0.023(3)
C26 0.132(8) 0.082(6) 0.247(12) -0.063(7) -0.050(8) 0.047(6)
C27 0.058(6) 0.083(5) 0.312(14) 0.027(7) -0.024(7) 0.023(5)
C28 0.031(3) 0.035(3) 0.031(3) 0.008(2) 0.003(2) 0.006(2)
C29 0.030(3) 0.030(2) 0.036(3) 0.008(2) 0.002(2) 0.007(2)
C30 0.051(4) 0.043(3) 0.031(3) 0.011(2) 0.009(2) 0.006(3)
C31 0.057(4) 0.055(3) 0.034(3) -0.002(3) 0.011(3) -0.001(3)
C32 0.059(4) 0.098(5) 0.047(4) 0.008(3) -0.014(3) 0.011(4)
C33 0.049(4) 0.038(3) 0.055(3) 0.016(3) 0.002(3) 0.015(3)
C34 0.061(4) 0.048(3) 0.091(5) 0.009(3) 0.019(4) 0.031(3)
C35 0.051(4) 0.097(5) 0.097(5) 0.019(4) -0.019(4) 0.037(4)
C36 0.051(4) 0.074(4) 0.039(3) 0.008(3) 0.000(3) 0.024(3)
C375 0.055(4) 0.106(5) 0.045(4) -0.004(3) 0.009(3) 0.028(4)
C38 0.040(4) 0.102(5) 0.054(4) 0.009(3) 0.018(3) 0.029(3)
C39 0.027(3) 0.075(4) 0.042(3) -0.001(3) 0.006(3) 0.012(3)

loop_
_atom_type_symbol
_atom_type_description
_atom_type_scat_dispersion_real
_atom_type_scat_dispersion_imag
_atom_type_scat_source
C C 0.0033 0.0016 'International Tables Vol C Tables 4.2.6.8 and 6.1.1.4'
H H 0.0000 0.0000 'International Tables Vol C Tables 4.2.6.8 and 6.1.1.4'
B B 0.0013 0.0007 'International Tables Vol C Tables 4.2.6.8 and 6.1.1.4'
N N 0.0061 0.0033 'International Tables Vol C Tables 4.2.6.8 and 6.1.1.4'
O O 0.0106 0.0060 'International Tables Vol C Tables 4.2.6.8 and 6.1.1.4'
Y Y -2.7962 3.5667 'International Tables Vol C Tables 4.2.6.8 and 6.1.1.4'

loop_
_geom_angle_atom_site_label_1
_geom_angle_atom_site_label_2
_geom_angle_atom_site_label_3
_geom_angle
N1 Y O 85.98(12)
N1 Y C28 128.99(13)
O Y C28 141.37(12)
N1 Y B3 104.31(15)
O Y B3 131.24(14)
C28 Y B3 36.32(14)
N1 Y N5 137.31(13)
O Y N5 79.53(12)
C28 Y N5 82.18(13)
B3 Y N5 115.46(14)
N1 Y N4 92.86(12)
O Y N4 152.07(12)
C28 Y N4 55.23(12)
B3 Y N4 76.07(14)
N5 Y N4 82.62(12)
N1 Y C29 163.58(13)
O Y C29 108.45(12)
C28 Y C29 34.92(13)
B3 Y C29 60.42(15)
N5 Y C29 55.78(13)
N4 Y C29 78.09(13)
N1 Y B1 145.16(14)
O Y B1 82.12(15)
C28 Y B1 59.89(16)
B3 Y B1 62.20(17)
N5 Y B1 72.12(15)
N4 Y B1 112.50(15)
C29 Y B1 35.95(15)
N1 Y B2 111.35(15)
O Y B2 93.52(14)
C28 Y B2 61.31(15)
B3 Y B2 38.06(16)
N5 Y B2 109.46(14)
N4 Y B2 112.70(15)
C29 Y B2 61.23(15)
B1 Y B2 37.67(16)
C39 O C36 106.8(4)
C39 O Y 122.0(3)
C36 O Y 125.7(3)
C1 N1 Y 174.0(3)
C2 N2 C1 110.8(3)
C2 N2 C4 123.8(3)
C1 N2 C4 125.1(3)
C3 N3 C16 124.5(4)
C3 N3 C1 110.1(3)
C16 N3 C1 124.9(3)
C30 N4 C32 109.6(4)
C30 N4 C31 110.6(4)
C32 N4 C31 106.0(4)
C30 N4 Y 96.3(2)
C32 N4 Y 133.2(3)
C31 N4 Y 100.0(3)
C35 N5 C34 105.4(4)
C35 N5 C33 110.3(4)
C34 N5 C33 109.4(4)
C35 N5 Y 121.3(3)
C34 N5 Y 114.8(3)
C33 N5 Y 95.0(2)
C29 B1 B2 107.3(4)
C29 B1 B6 106.8(4)
B2 B1 B6 61.4(3)
C29 B1 B5 59.9(3)
B2 B1 B5 109.9(4)
B6 B1 B5 60.0(3)
C29 B1 Y 71.4(2)
B2 B1 Y 71.4(2)
B6 B1 Y 129.9(3)
B5 B1 Y 129.5(3)
B1 B2 B3 104.6(4)
B1 B2 B7 106.4(4)
B3 B2 B7 60.3(3)
B1 B2 B6 59.8(3)
B3 B2 B6 107.0(4)
B7 B2 B6 59.6(3)
B1 B2 Y 71.0(2)
B3 B2 Y 69.3(2)
B7 B2 Y 127.1(3)
B6 B2 Y 128.1(3)
C28 B3 B2 106.8(4)
C28 B3 B8 60.0(3)
B2 B3 B8 109.6(4)
C28 B3 B7 106.3(4)
B2 B3 B7 60.4(3)
B8 B3 B7 60.2(3)
C28 B3 Y 71.6(2)
B2 B3 Y 72.7(2)
B8 B3 Y 130.3(3)
B7 B3 Y 130.4(3)
C29 B4 C28 55.5(3)
C29 B4 B9 105.9(4)
C28 B4 B9 105.0(3)
C29 B4 B5 59.9(3)
C28 B4 B5 104.3(4)
B9 B4 B5 60.4(3)
C29 B4 B8 103.7(4)
C28 B4 B8 58.6(3)
B9 B4 B8 60.1(3)
B5 B4 B8 107.8(4)
C29 B5 B4 59.0(3)
C29 B5 B9 104.7(4)
B4 B5 B9 59.7(3)
C29 B5 B6 103.8(4)
B4 B5 B6 109.0(4)
B9 B5 B6 61.9(3)
C29 B5 B1 56.5(3)
B4 B5 B1 106.3(4)
B9 B5 B1 107.9(4)
B6 B5 B1 59.5(3)
B1 B6 B7 105.6(4)
B1 B6 B5 60.5(3)
B7 B6 B5 107.3(4)
B1 B6 B2 58.8(3)
B7 B6 B2 59.5(3)
B5 B6 B2 108.2(4)
B1 B6 B9 106.1(4)
B7 B6 B9 60.7(3)
B5 B6 B9 58.4(3)
B2 B6 B9 108.0(4)
B3 B7 B2 59.3(3)
B3 B7 B6 107.2(4)
B2 B7 B6 60.9(3)
B3 B7 B8 59.9(3)
B2 B7 B8 108.4(4)
B6 B7 B8 108.0(4)
B3 B7 B9 106.4(4)
B2 B7 B9 109.3(4)
B6 B7 B9 60.9(3)
B8 B7 B9 58.8(3)
C28 B8 B9 104.6(4)
C28 B8 B3 56.7(3)
B9 B8 B3 108.7(4)
C28 B8 B7 103.5(4)
B9 B8 B7 61.7(3)
B3 B8 B7 59.9(3)
C28 B8 B4 59.2(3)
B9 B8 B4 59.0(3)
B3 B8 B4 106.7(4)
B7 B8 B4 107.9(4)
B4 B9 B5 60.0(3)
B4 B9 B8 60.9(3)
B5 B9 B8 108.2(3)
B4 B9 B7 107.7(3)
B5 B9 B7 106.5(3)
B8 B9 B7 59.5(3)
B4 B9 B6 107.4(3)
B5 B9 B6 59.6(3)
B8 B9 B6 106.6(3)
B7 B9 B6 58.5(3)
N1 C1 N2 129.4(3)
N1 C1 N3 128.7(3)
N2 C1 N3 101.9(3)
C3 C2 N2 108.6(3)
C2 C3 N3 108.5(4)
C5 C4 C9 122.1(4)
C5 C4 N2 119.0(4)
C9 C4 N2 118.7(4)
C6 C5 C4 117.6(5)
C6 C5 C10 118.6(4)
C4 C5 C10 123.7(4)
C7 C6 C5 121.7(5)
C6 C7 C8 120.3(5)
C7 C8 C9 121.5(5)
C8 C9 C4 116.4(5)
C8 C9 C13 122.2(5)
C4 C9 C13 121.3(4)
C5 C10 C12 113.8(4)
C5 C10 C11 109.7(4)
C12 C10 C11 108.8(5)
C9 C13 C14 113.3(4)
C9 C13 C15 110.5(4)
C14 C13 C15 108.5(4)
C21 C16 C17 121.9(4)
C21 C16 N3 120.1(4)
C17 C16 N3 118.0(4)
C18 C17 C16 116.6(4)
C18 C17 C22 121.3(5)
C16 C17 C22 121.9(4)
C19 C18 C17 122.3(5)
C20 C19 C18 119.8(5)
C19 C20 C21 121.1(5)
C20 C21 C16 118.3(5)
C20 C21 C25 120.1(5)
C16 C21 C25 121.6(4)
C17 C22 C24 110.3(5)
C17 C22 C23 113.5(5)
C24 C22 C23 110.4(6)
C27 C25 C26 109.0(6)
C27 C25 C21 112.5(5)
C26 C25 C21 114.2(5)
C30 C28 C29 118.8(4)
C30 C28 B3 122.8(4)
C29 C28 B3 111.4(3)
C30 C28 B8 116.6(4)
C29 C28 B8 111.5(4)
B3 C28 B8 63.3(3)
C30 C28 B4 112.3(4)
C29 C28 B4 61.8(3)
B3 C28 B4 114.5(4)
B8 C28 B4 62.1(3)
C30 C28 Y 96.6(3)
C29 C28 Y 73.8(2)
B3 C28 Y 72.1(2)
B8 C28 Y 133.8(3)
B4 C28 Y 134.5(3)
C33 C29 C28 119.8(4)
C33 C29 B1 120.1(4)
C28 C29 B1 109.9(3)
C33 C29 B4 117.4(4)
C28 C29 B4 62.7(3)
B1 C29 B4 113.7(4)
C33 C29 B5 119.8(4)
C28 C29 B5 110.9(4)
B1 C29 B5 63.5(3)
B4 C29 B5 61.1(3)
C33 C29 Y 93.0(3)
C28 C29 Y 71.3(2)
B1 C29 Y 72.7(2)
B4 C29 Y 133.0(3)
B5 C29 Y 134.2(3)
N4 C30 C28 110.9(4)
N5 C33 C29 111.4(4)
O C36 C375 107.2(4)
C36 C375 C38 105.8(4)
C39 C38 C375 102.9(4)
O C39 C38 104.1(4)

loop_
_geom_bond_atom_site_label_1
_geom_bond_atom_site_label_2
_geom_bond_distance
Y N1 2.136(4)
Y O 2.355(3)
Y C28 2.645(5)
Y B3 2.652(5)
Y N5 2.660(4)
Y N4 2.680(4)
Y C29 2.681(4)
Y B1 2.700(5)
Y B2 2.707(5)
O C39 1.438(5)
O C36 1.452(5)
N1 C1 1.273(4)
N2 C2 1.379(4)
N2 C1 1.413(4)
N2 C4 1.443(5)
N3 C3 1.386(5)
N3 C16 1.422(5)
N3 C1 1.423(4)
N4 C30 1.477(6)
N4 C32 1.481(6)
N4 C31 1.484(6)
N5 C35 1.485(6)
N5 C34 1.487(6)
N5 C33 1.489(6)
B1 C29 1.661(7)
B1 B2 1.745(7)
B1 B6 1.763(8)
B1 B5 1.782(8)
B2 B3 1.748(7)
B2 B7 1.767(8)
B2 B6 1.791(8)
B3 C28 1.651(6)
B3 B8 1.765(8)
B3 B7 1.766(8)
B4 C29 1.708(7)
B4 C28 1.722(7)
B4 B9 1.738(6)
B4 B5 1.744(8)
B4 B8 1.772(8)
B5 C29 1.723(7)
B5 B9 1.751(7)
B5 B6 1.773(8)
B6 B7 1.768(9)
B6 B9 1.813(7)
B7 B8 1.771(8)
B7 B9 1.808(7)
B8 C28 1.712(7)
B8 B9 1.757(6)
C2 C3 1.322(5)
C4 C5 1.402(6)
C4 C9 1.411(6)
C5 C6 1.387(6)
C5 C10 1.514(7)
C6 C7 1.360(7)
C7 C8 1.381(7)
C8 C9 1.401(6)
C9 C13 1.518(7)
C10 C12 1.536(7)
C10 C11 1.540(7)
C13 C14 1.528(7)
C13 C15 1.535(6)
C16 C21 1.397(6)
C16 C17 1.409(6)
C17 C18 1.388(6)
C17 C22 1.499(6)
C18 C19 1.375(7)
C19 C20 1.371(7)
C20 C21 1.386(7)
C21 C25 1.523(7)
C22 C24 1.501(8)
C22 C23 1.517(8)
C25 C27 1.481(9)
C25 C26 1.493(8)
C28 C30 1.519(6)
C28 C29 1.598(6)
C29 C33 1.535(6)
C36 C375 1.489(7)
C375 C38 1.525(7)
C38 C39 1.522(7)

loop_
_geom_torsion_atom_site_label_1
_geom_torsion_atom_site_label_2
_geom_torsion_atom_site_label_3
_geom_torsion_atom_site_label_4
_geom_torsion
N1 Y O C39 -54.6(3)
C28 Y O C39 148.1(3)
B3 Y O C39 -160.1(3)
N5 Y O C39 85.1(3)
N4 Y O C39 33.9(4)
C29 Y O C39 133.4(3)
B1 Y O C39 158.2(3)
B2 Y O C39 -165.8(3)
N1 Y O C36 95.8(4)
C28 Y O C36 -61.5(4)
B3 Y O C36 -9.7(4)
N5 Y O C36 -124.5(4)
N4 Y O C36 -175.7(3)
C29 Y O C36 -76.2(4)
B1 Y O C36 -51.4(4)
B2 Y O C36 -15.4(4)
O Y N1 C1 -44(3)
C28 Y N1 C1 118(3)
B3 Y N1 C1 88(3)
N5 Y N1 C1 -114(3)
N4 Y N1 C1 164(3)
C29 Y N1 C1 108(3)
B1 Y N1 C1 26(3)
B2 Y N1 C1 48(3)
N1 Y N4 C30 -142.9(3)
O Y N4 C30 130.3(3)
C28 Y N4 C30 -5.8(3)
B3 Y N4 C30 -38.8(3)
N5 Y N4 C30 79.8(3)
C29 Y N4 C30 23.3(3)
B1 Y N4 C30 12.6(3)
B2 Y N4 C30 -28.3(3)
N1 Y N4 C32 92.7(4)
O Y N4 C32 5.9(6)
C28 Y N4 C32 -130.3(5)
B3 Y N4 C32 -163.3(5)
N5 Y N4 C32 -44.7(4)
C29 Y N4 C32 -101.2(4)
B1 Y N4 C32 -111.8(4)
B2 Y N4 C32 -152.7(4)
N1 Y N4 C31 -30.7(3)
O Y N4 C31 -117.5(3)
C28 Y N4 C31 106.4(3)
B3 Y N4 C31 73.4(3)
N5 Y N4 C31 -168.0(3)
C29 Y N4 C31 135.5(3)
B1 Y N4 C31 124.8(3)
B2 Y N4 C31 83.9(3)
N1 Y N5 C35 -36.0(5)
O Y N5 C35 -108.2(4)
C28 Y N5 C35 105.9(4)
B3 Y N5 C35 120.9(4)
N4 Y N5 C35 50.2(4)
C29 Y N5 C35 130.8(4)
B1 Y N5 C35 166.7(4)
B2 Y N5 C35 161.7(4)
N1 Y N5 C34 92.5(4)
O Y N5 C34 20.3(3)
C28 Y N5 C34 -125.5(3)
B3 Y N5 C34 -110.6(3)
N4 Y N5 C34 178.7(3)
C29 Y N5 C34 -100.7(4)
B1 Y N5 C34 -64.7(3)
B2 Y N5 C34 -69.8(4)
N1 Y N5 C33 -153.5(3)
O Y N5 C33 134.3(3)
C28 Y N5 C33 -11.5(3)
B3 Y N5 C33 3.4(3)
N4 Y N5 C33 -67.3(3)
C29 Y N5 C33 13.3(3)
B1 Y N5 C33 49.3(3)
B2 Y N5 C33 44.3(3)
N1 Y B1 C29 151.5(2)
O Y B1 C29 -137.3(3)
C28 Y B1 C29 35.4(2)
B3 Y B1 C29 77.1(3)
N5 Y B1 C29 -55.8(2)
N4 Y B1 C29 17.9(3)
B2 Y B1 C29 116.4(4)
N1 Y B1 B2 35.1(4)
O Y B1 B2 106.3(3)
C28 Y B1 B2 -81.0(3)
B3 Y B1 B2 -39.3(3)
N5 Y B1 B2 -172.2(3)
N4 Y B1 B2 -98.5(3)
C29 Y B1 B2 -116.4(4)
N1 Y B1 B6 54.8(6)
O Y B1 B6 126.0(4)
C28 Y B1 B6 -61.3(4)
B3 Y B1 B6 -19.6(4)
N5 Y B1 B6 -152.5(5)
N4 Y B1 B6 -78.8(4)
C29 Y B1 B6 -96.7(5)
B2 Y B1 B6 19.7(4)
N1 Y B1 B5 135.9(4)
O Y B1 B5 -152.9(4)
C28 Y B1 B5 19.8(4)
B3 Y B1 B5 61.4(4)
N5 Y B1 B5 -71.5(4)
N4 Y B1 B5 2.3(5)
C29 Y B1 B5 -15.6(4)
B2 Y B1 B5 100.8(5)
C29 B1 B2 B3 -1.2(5)
B6 B1 B2 B3 -101.4(4)
B5 B1 B2 B3 -64.8(4)
Y B1 B2 B3 61.5(3)
C29 B1 B2 B7 61.6(5)
B6 B1 B2 B7 -38.5(4)
B5 B1 B2 B7 -1.9(5)
Y B1 B2 B7 124.3(3)
C29 B1 B2 B6 100.1(4)
B5 B1 B2 B6 36.6(4)
Y B1 B2 B6 162.9(3)
C29 B1 B2 Y -62.7(3)
B6 B1 B2 Y -162.9(3)
B5 B1 B2 Y -126.3(3)
N1 Y B2 B1 -159.3(3)
O Y B2 B1 -72.3(3)
C28 Y B2 B1 76.9(3)
B3 Y B2 B1 114.6(4)
N5 Y B2 B1 7.9(3)
N4 Y B2 B1 97.9(3)
C29 Y B2 B1 36.9(3)
N1 Y B2 B3 86.0(3)
O Y B2 B3 173.1(2)
C28 Y B2 B3 -37.7(2)
N5 Y B2 B3 -106.8(2)
N4 Y B2 B3 -16.8(3)
C29 Y B2 B3 -77.8(3)
B1 Y B2 B3 -114.6(4)
N1 Y B2 B7 104.1(4)
O Y B2 B7 -168.8(4)
C28 Y B2 B7 -19.7(4)
B3 Y B2 B7 18.1(4)
N5 Y B2 B7 -88.7(4)
N4 Y B2 B7 1.3(4)
C29 Y B2 B7 -59.7(4)
B1 Y B2 B7 -96.5(5)
N1 Y B2 B6 -178.2(4)
O Y B2 B6 -91.1(4)
C28 Y B2 B6 58.0(4)
B3 Y B2 B6 95.8(5)
N5 Y B2 B6 -11.0(5)
N4 Y B2 B6 79.0(4)
C29 Y B2 B6 18.0(4)
B1 Y B2 B6 -18.9(4)
B1 B2 B3 C28 1.3(5)
B7 B2 B3 C28 -99.5(4)
B6 B2 B3 C28 -61.1(4)
Y B2 B3 C28 63.9(3)
B1 B2 B3 B8 64.8(4)
B7 B2 B3 B8 -36.0(4)
B6 B2 B3 B8 2.4(5)
Y B2 B3 B8 127.4(3)
B1 B2 B3 B7 100.8(4)
B6 B2 B3 B7 38.4(4)
Y B2 B3 B7 163.5(3)
B1 B2 B3 Y -62.7(3)
B7 B2 B3 Y -163.5(3)
B6 B2 B3 Y -125.0(3)
N1 Y B3 C28 138.5(2)
O Y B3 C28 -124.2(2)
N5 Y B3 C28 -25.5(3)
N4 Y B3 C28 49.1(2)
C29 Y B3 C28 -34.9(2)
B1 Y B3 C28 -76.1(3)
B2 Y B3 C28 -115.0(3)
N1 Y B3 B2 -106.5(2)
O Y B3 B2 -9.2(3)
C28 Y B3 B2 115.0(3)
N5 Y B3 B2 89.4(3)
N4 Y B3 B2 164.1(3)
C29 Y B3 B2 80.1(3)
B1 Y B3 B2 38.9(2)
N1 Y B3 B8 152.3(4)
O Y B3 B8 -110.4(4)
C28 Y B3 B8 13.7(3)
N5 Y B3 B8 -11.8(5)
N4 Y B3 B8 62.9(4)
C29 Y B3 B8 -21.2(4)
B1 Y B3 B8 -62.3(4)
B2 Y B3 B8 -101.2(5)
N1 Y B3 B7 -125.5(4)
O Y B3 B7 -28.1(5)
C28 Y B3 B7 96.0(5)
N5 Y B3 B7 70.5(4)
N4 Y B3 B7 145.1(4)
C29 Y B3 B7 61.1(4)
B1 Y B3 B7 19.9(4)
B2 Y B3 B7 -19.0(4)
C28 B4 B5 C29 -34.6(3)
B9 B4 B5 C29 -134.0(3)
B8 B4 B5 C29 -95.8(4)
C29 B4 B5 B9 134.0(3)
C28 B4 B5 B9 99.3(3)
B8 B4 B5 B9 38.2(3)
C29 B4 B5 B6 95.0(4)
C28 B4 B5 B6 60.4(5)
B9 B4 B5 B6 -38.9(3)
B8 B4 B5 B6 -0.8(5)
C29 B4 B5 B1 32.4(3)
C28 B4 B5 B1 -2.2(5)
B9 B4 B5 B1 -101.6(4)
B8 B4 B5 B1 -63.4(5)
B2 B1 B5 C29 99.0(4)
B6 B1 B5 C29 136.2(4)
Y B1 B5 C29 17.2(4)
C29 B1 B5 B4 -33.4(3)
B2 B1 B5 B4 65.6(5)
B6 B1 B5 B4 102.8(4)
Y B1 B5 B4 -16.2(6)
C29 B1 B5 B9 -96.1(4)
B2 B1 B5 B9 2.9(5)
B6 B1 B5 B9 40.1(3)
Y B1 B5 B9 -78.9(5)
C29 B1 B5 B6 -136.2(4)
B2 B1 B5 B6 -37.2(4)
Y B1 B5 B6 -119.0(5)
C29 B1 B6 B7 -62.5(5)
B2 B1 B6 B7 38.3(4)
B5 B1 B6 B7 -101.3(4)
Y B1 B6 B7 17.0(6)
C29 B1 B6 B5 38.8(4)
B2 B1 B6 B5 139.6(4)
Y B1 B6 B5 118.3(5)
C29 B1 B6 B2 -100.9(4)
B5 B1 B6 B2 -139.6(4)
Y B1 B6 B2 -21.3(4)
C29 B1 B6 B9 0.8(4)
B2 B1 B6 B9 101.6(4)
B5 B1 B6 B9 -38.0(3)
Y B1 B6 B9 80.3(5)
C29 B5 B6 B1 -36.5(4)
B4 B5 B6 B1 -98.1(4)
B9 B5 B6 B1 -136.0(4)
C29 B5 B6 B7 62.0(5)
B4 B5 B6 B7 0.4(5)
B9 B5 B6 B7 -37.5(3)
B1 B5 B6 B7 98.5(4)
C29 B5 B6 B2 -0.8(5)
B4 B5 B6 B2 -62.4(5)
B9 B5 B6 B2 -100.3(4)
B1 B5 B6 B2 35.7(4)
C29 B5 B6 B9 99.5(4)
B4 B5 B6 B9 37.9(3)
B1 B5 B6 B9 136.0(4)
B3 B2 B6 B1 97.4(4)
B7 B2 B6 B1 136.1(4)
Y B2 B6 B1 20.7(4)
B1 B2 B6 B7 -136.1(4)
B3 B2 B6 B7 -38.8(4)
Y B2 B6 B7 -115.4(4)
B1 B2 B6 B5 -36.4(4)
B3 B2 B6 B5 60.9(5)
B7 B2 B6 B5 99.7(5)
Y B2 B6 B5 -15.7(6)
B1 B2 B6 B9 -98.2(4)
B3 B2 B6 B9 -0.9(5)
B7 B2 B6 B9 37.9(3)
Y B2 B6 B9 -77.5(5)
C28 B3 B7 B2 100.4(4)
B8 B3 B7 B2 140.3(4)
Y B3 B7 B2 20.9(4)
C28 B3 B7 B6 61.3(5)
B2 B3 B7 B6 -39.1(4)
B8 B3 B7 B6 101.2(4)
Y B3 B7 B6 -18.2(6)
C28 B3 B7 B8 -39.9(4)
B2 B3 B7 B8 -140.3(4)
Y B3 B7 B8 -119.4(4)
C28 B3 B7 B9 -2.6(5)
B2 B3 B7 B9 -103.0(4)
B8 B3 B7 B9 37.3(3)
Y B3 B7 B9 -82.1(5)
B1 B2 B7 B3 -97.8(4)
B6 B2 B7 B3 -136.4(4)
Y B2 B7 B3 -19.5(4)
B1 B2 B7 B6 38.6(4)
B3 B2 B7 B6 136.4(4)
Y B2 B7 B6 116.9(4)
B1 B2 B7 B8 -62.2(5)
B3 B2 B7 B8 35.6(4)
B6 B2 B7 B8 -100.8(4)
Y B2 B7 B8 16.1(6)
B1 B2 B7 B9 0.3(5)
B3 B2 B7 B9 98.1(4)
B6 B2 B7 B9 -38.3(3)
Y B2 B7 B9 78.6(5)
B1 B6 B7 B3 0.4(5)
B5 B6 B7 B3 -63.0(5)
B2 B6 B7 B3 38.4(4)
B9 B6 B7 B3 -99.6(4)
B1 B6 B7 B2 -38.0(4)
B5 B6 B7 B2 -101.4(4)
B9 B6 B7 B2 -137.9(3)
B1 B6 B7 B8 63.5(5)
B5 B6 B7 B8 0.1(5)
B2 B6 B7 B8 101.5(4)
B9 B6 B7 B8 -36.4(3)
B1 B6 B7 B9 99.9(4)
B5 B6 B7 B9 36.5(3)
B2 B6 B7 B9 137.9(3)
B2 B3 B8 C28 -98.6(4)
B7 B3 B8 C28 -134.7(4)
Y B3 B8 C28 -15.1(4)
C28 B3 B8 B9 95.5(4)
B2 B3 B8 B9 -3.1(5)
B7 B3 B8 B9 -39.2(3)
Y B3 B8 B9 80.4(5)
C28 B3 B8 B7 134.7(4)
B2 B3 B8 B7 36.1(4)
Y B3 B8 B7 119.6(4)
C28 B3 B8 B4 33.3(3)
B2 B3 B8 B4 -65.3(5)
B7 B3 B8 B4 -101.4(4)
Y B3 B8 B4 18.2(6)
B3 B7 B8 C28 37.7(3)
B2 B7 B8 C28 2.3(5)
B6 B7 B8 C28 -62.2(5)
B9 B7 B8 C28 -99.5(4)
B3 B7 B8 B9 137.2(4)
B2 B7 B8 B9 101.8(4)
B6 B7 B8 B9 37.3(3)
B2 B7 B8 B3 -35.4(4)
B6 B7 B8 B3 -99.8(4)
B9 B7 B8 B3 -137.2(4)
B3 B7 B8 B4 99.3(4)
B2 B7 B8 B4 63.9(5)
B6 B7 B8 B4 -0.6(5)
B9 B7 B8 B4 -37.9(3)
C29 B4 B8 C28 33.8(3)
B9 B4 B8 C28 134.4(4)
B5 B4 B8 C28 96.1(4)
C29 B4 B8 B9 -100.6(4)
C28 B4 B8 B9 -134.4(4)
B5 B4 B8 B9 -38.3(3)
C29 B4 B8 B3 1.6(5)
C28 B4 B8 B3 -32.2(3)
B9 B4 B8 B3 102.2(4)
B5 B4 B8 B3 63.9(5)
C29 B4 B8 B7 -61.5(5)
C28 B4 B8 B7 -95.3(4)
B9 B4 B8 B7 39.1(3)
B5 B4 B8 B7 0.8(5)
C29 B4 B9 B5 -40.3(3)
C28 B4 B9 B5 -98.1(4)
B8 B4 B9 B5 -137.3(4)
C29 B4 B9 B8 96.9(4)
C28 B4 B9 B8 39.1(3)
B5 B4 B9 B8 137.3(4)
C29 B4 B9 B7 58.8(4)
C28 B4 B9 B7 1.0(4)
B5 B4 B9 B7 99.1(3)
B8 B4 B9 B7 -38.1(3)
C29 B4 B9 B6 -2.8(4)
C28 B4 B9 B6 -60.6(4)
B5 B4 B9 B6 37.5(3)
B8 B4 B9 B6 -99.7(3)
C29 B5 B9 B4 39.7(3)
B6 B5 B9 B4 137.7(4)
B1 B5 B9 B4 98.7(4)
C29 B5 B9 B8 1.0(4)
B4 B5 B9 B8 -38.6(3)
B6 B5 B9 B8 99.0(3)
B1 B5 B9 B8 60.1(4)
C29 B5 B9 B7 -61.6(4)
B4 B5 B9 B7 -101.3(3)
B6 B5 B9 B7 36.4(3)
B1 B5 B9 B7 -2.6(4)
C29 B5 B9 B6 -98.0(4)
B4 B5 B9 B6 -137.7(4)
B1 B5 B9 B6 -38.9(3)
C28 B8 B9 B4 -39.3(3)
B3 B8 B9 B4 -98.6(4)
B7 B8 B9 B4 -137.0(4)
C28 B8 B9 B5 -1.1(4)
B3 B8 B9 B5 -60.4(4)
B7 B8 B9 B5 -98.8(3)
B4 B8 B9 B5 38.2(3)
C28 B8 B9 B7 97.6(4)
B3 B8 B9 B7 38.4(3)
B4 B8 B9 B7 137.0(4)
C28 B8 B9 B6 61.7(4)
B3 B8 B9 B6 2.4(4)
B7 B8 B9 B6 -36.0(3)
B4 B8 B9 B6 101.0(3)
B3 B7 B9 B4 1.0(5)
B2 B7 B9 B4 -61.6(4)
B6 B7 B9 B4 -99.9(4)
B8 B7 B9 B4 38.7(4)
B3 B7 B9 B5 64.0(4)
B2 B7 B9 B5 1.4(4)
B6 B7 B9 B5 -36.9(3)
B8 B7 B9 B5 101.8(3)
B3 B7 B9 B8 -37.8(3)
B2 B7 B9 B8 -100.3(4)
B6 B7 B9 B8 -138.7(4)
B3 B7 B9 B6 100.9(4)
B2 B7 B9 B6 38.3(3)
B8 B7 B9 B6 138.7(4)
B1 B6 B9 B4 1.3(4)
B7 B6 B9 B4 100.5(3)
B5 B6 B9 B4 -37.7(3)
B2 B6 B9 B4 63.1(4)
B1 B6 B9 B5 39.0(3)
B7 B6 B9 B5 138.2(4)
B2 B6 B9 B5 100.8(4)
B1 B6 B9 B8 -62.7(4)
B7 B6 B9 B8 36.4(3)
B5 B6 B9 B8 -101.7(3)
B2 B6 B9 B8 -1.0(4)
B1 B6 B9 B7 -99.2(4)
B5 B6 B9 B7 -138.2(4)
B2 B6 B9 B7 -37.4(3)
Y N1 C1 N2 -9(3)
Y N1 C1 N3 171(3)
C2 N2 C1 N1 177.8(2)
C4 N2 C1 N1 4.1(6)
C2 N2 C1 N3 -2.1(4)
C4 N2 C1 N3 -175.8(4)
C3 N3 C1 N1 -178.5(4)
C16 N3 C1 N1 8.6(6)
C3 N3 C1 N2 1.4(4)
C16 N3 C1 N2 -171.5(4)
C1 N2 C2 C3 2.2(5)
C4 N2 C2 C3 176.0(4)
N2 C2 C3 N3 -1.2(5)
C16 N3 C3 C2 172.7(4)
C1 N3 C3 C2 -0.2(5)
C2 N2 C4 C5 -59.2(5)
C1 N2 C4 C5 113.7(4)
C2 N2 C4 C9 116.4(4)
C1 N2 C4 C9 -70.6(5)
C9 C4 C5 C6 6.3(6)
N2 C4 C5 C6 -178.2(4)
C9 C4 C5 C10 -169.8(4)
N2 C4 C5 C10 5.7(6)
C4 C5 C6 C7 -0.8(7)
C10 C5 C6 C7 175.5(5)
C5 C6 C7 C8 -2.4(8)
C6 C7 C8 C9 0.2(8)
C7 C8 C9 C4 4.9(7)
C7 C8 C9 C13 -171.5(4)
C5 C4 C9 C8 -8.2(6)
N2 C4 C9 C8 176.2(4)
C5 C4 C9 C13 168.3(4)
N2 C4 C9 C13 -7.3(6)
C6 C5 C10 C12 51.1(6)
C4 C5 C10 C12 -132.8(5)
C6 C5 C10 C11 -71.0(6)
C4 C5 C10 C11 105.0(5)
C8 C9 C13 C14 -9.9(6)
C4 C9 C13 C14 173.8(4)
C8 C9 C13 C15 112.1(5)
C4 C9 C13 C15 -64.2(6)
C3 N3 C16 C21 -65.1(6)
C1 N3 C16 C21 106.8(5)
C3 N3 C16 C17 113.5(5)
C1 N3 C16 C17 -74.6(5)
C21 C16 C17 C18 -2.3(7)
N3 C16 C17 C18 179.2(4)
C21 C16 C17 C22 172.9(4)
N3 C16 C17 C22 -5.6(7)
C16 C17 C18 C19 1.3(8)
C22 C17 C18 C19 -173.9(5)
C17 C18 C19 C20 0.4(9)
C18 C19 C20 C21 -1.2(9)
C19 C20 C21 C16 0.3(8)
C19 C20 C21 C25 -178.2(5)
C17 C16 C21 C20 1.5(7)
N3 C16 C21 C20 -180.0(4)
C17 C16 C21 C25 180.0(4)
N3 C16 C21 C25 -1.5(7)
C18 C17 C22 C24 80.4(8)
C16 C17 C22 C24 -94.6(7)
C18 C17 C22 C23 -44.1(7)
C16 C17 C22 C23 140.9(5)
C20 C21 C25 C27 74.3(7)
C16 C21 C25 C27 -104.2(7)
C20 C21 C25 C26 -50.7(8)
C16 C21 C25 C26 130.9(6)
B2 B3 C28 C30 -151.0(4)
B8 B3 C28 C30 105.7(5)
B7 B3 C28 C30 145.7(4)
Y B3 C28 C30 -86.3(4)
B2 B3 C28 C29 -0.9(5)
B8 B3 C28 C29 -104.1(4)
B7 B3 C28 C29 -64.1(5)
Y B3 C28 C29 63.8(3)
B2 B3 C28 B8 103.3(4)
B7 B3 C28 B8 40.0(4)
Y B3 C28 B8 167.9(3)
B2 B3 C28 B4 66.8(5)
B8 B3 C28 B4 -36.5(4)
B7 B3 C28 B4 3.6(5)
Y B3 C28 B4 131.5(3)
B2 B3 C28 Y -64.6(3)
B8 B3 C28 Y -167.9(3)
B7 B3 C28 Y -127.9(3)
B9 B8 C28 C30 141.7(4)
B3 B8 C28 C30 -115.2(4)
B7 B8 C28 C30 -154.5(4)
B4 B8 C28 C30 102.5(4)
B9 B8 C28 C29 0.8(5)
B3 B8 C28 C29 103.9(4)
B7 B8 C28 C29 64.6(5)
B4 B8 C28 C29 -38.4(4)
B9 B8 C28 B3 -103.0(4)
B7 B8 C28 B3 -39.3(4)
B4 B8 C28 B3 -142.3(4)
B9 B8 C28 B4 39.2(3)
B3 B8 C28 B4 142.3(4)
B7 B8 C28 B4 103.0(4)
B9 B8 C28 Y -87.0(4)
B3 B8 C28 Y 16.0(4)
B7 B8 C28 Y -23.2(6)
B4 B8 C28 Y -126.3(4)
C29 B4 C28 C30 111.7(4)
B9 B4 C28 C30 -149.1(4)
B5 B4 C28 C30 148.3(4)
B8 B4 C28 C30 -109.2(4)
B9 B4 C28 C29 99.2(4)
B5 B4 C28 C29 36.6(3)
B8 B4 C28 C29 139.0(4)
C29 B4 C28 B3 -102.1(4)
B9 B4 C28 B3 -2.9(5)
B5 B4 C28 B3 -65.5(5)
B8 B4 C28 B3 36.9(4)
C29 B4 C28 B8 -139.0(4)
B9 B4 C28 B8 -39.8(3)
B5 B4 C28 B8 -102.4(4)
C29 B4 C28 Y -13.6(4)
B9 B4 C28 Y 85.5(4)
B5 B4 C28 Y 22.9(5)
B8 B4 C28 Y 125.4(4)
N1 Y C28 C30 66.7(3)
O Y C28 C30 -143.0(2)
B3 Y C28 C30 122.4(4)
N5 Y C28 C30 -80.8(3)
N4 Y C28 C30 5.7(2)
C29 Y C28 C30 -118.1(4)
B1 Y C28 C30 -154.6(3)
B2 Y C28 C30 161.9(3)
N1 Y C28 C29 -175.2(2)
O Y C28 C29 -24.9(3)
B3 Y C28 C29 -119.5(3)
N5 Y C28 C29 37.3(2)
N4 Y C28 C29 123.8(3)
B1 Y C28 C29 -36.5(2)
B2 Y C28 C29 -80.0(2)
N1 Y C28 B3 -55.7(3)
O Y C28 B3 94.6(3)
N5 Y C28 B3 156.9(3)
N4 Y C28 B3 -116.7(3)
C29 Y C28 B3 119.5(3)
B1 Y C28 B3 83.0(3)
B2 Y C28 B3 39.6(2)
N1 Y C28 B8 -70.7(4)
O Y C28 B8 79.6(4)
B3 Y C28 B8 -15.0(4)
N5 Y C28 B8 141.8(4)
N4 Y C28 B8 -131.7(4)
C29 Y C28 B8 104.5(5)
B1 Y C28 B8 68.0(4)
B2 Y C28 B8 24.5(4)
N1 Y C28 B4 -162.7(4)
O Y C28 B4 -12.4(5)
B3 Y C28 B4 -107.0(5)
N5 Y C28 B4 49.8(4)
N4 Y C28 B4 136.3(4)
C29 Y C28 B4 12.5(3)
B1 Y C28 B4 -24.0(4)
B2 Y C28 B4 -67.5(4)
C30 C28 C29 C33 6.1(6)
B3 C28 C29 C33 -145.3(4)
B8 C28 C29 C33 146.1(4)
B4 C28 C29 C33 107.5(4)
Y C28 C29 C33 -82.6(4)
C30 C28 C29 B1 151.5(4)
B3 C28 C29 B1 0.1(5)
B8 C28 C29 B1 -68.6(5)
B4 C28 C29 B1 -107.1(4)
Y C28 C29 B1 62.8(3)
C30 C28 C29 B4 -101.4(4)
B3 C28 C29 B4 107.2(4)
B8 C28 C29 B4 38.6(4)
Y C28 C29 B4 169.9(3)
C30 C28 C29 B5 -140.1(4)
B3 C28 C29 B5 68.4(5)
B8 C28 C29 B5 -0.2(5)
B4 C28 C29 B5 -38.7(4)
Y C28 C29 B5 131.2(3)
C30 C28 C29 Y 88.7(4)
B3 C28 C29 Y -62.7(3)
B8 C28 C29 Y -131.4(3)
B4 C28 C29 Y -169.9(3)
B2 B1 C29 C33 146.0(4)
B6 B1 C29 C33 -149.4(4)
B5 B1 C29 C33 -110.6(5)
Y B1 C29 C33 83.3(4)
B2 B1 C29 C28 0.8(5)
B6 B1 C29 C28 65.3(4)
B5 B1 C29 C28 104.1(4)
Y B1 C29 C28 -62.0(3)
B2 B1 C29 B4 -67.3(5)
B6 B1 C29 B4 -2.7(5)
B5 B1 C29 B4 36.1(4)
Y B1 C29 B4 -130.0(3)
B2 B1 C29 B5 -103.4(4)
B6 B1 C29 B5 -38.8(4)
Y B1 C29 B5 -166.1(3)
B2 B1 C29 Y 62.7(3)
B6 B1 C29 Y 127.3(3)
B5 B1 C29 Y 166.1(3)
C28 B4 C29 C33 -111.3(4)
B9 B4 C29 C33 151.2(4)
B5 B4 C29 C33 110.6(5)
B8 B4 C29 C33 -146.5(4)
B9 B4 C29 C28 -97.5(3)
B5 B4 C29 C28 -138.1(4)
B8 B4 C29 C28 -35.2(3)
C28 B4 C29 B1 101.1(4)
B9 B4 C29 B1 3.5(5)
B5 B4 C29 B1 -37.0(4)
B8 B4 C29 B1 65.9(5)
C28 B4 C29 B5 138.1(4)
B9 B4 C29 B5 40.6(3)
B8 B4 C29 B5 102.9(4)
C28 B4 C29 Y 13.1(4)
B9 B4 C29 Y -84.4(4)
B5 B4 C29 Y -125.0(4)
B8 B4 C29 Y -22.1(5)
B4 B5 C29 C33 -106.8(5)
B9 B5 C29 C33 -146.8(4)
B6 B5 C29 C33 149.1(4)
B1 B5 C29 C33 111.2(5)
B4 B5 C29 C28 39.4(4)
B9 B5 C29 C28 -0.5(5)
B6 B5 C29 C28 -64.6(5)
B1 B5 C29 C28 -102.5(4)
B4 B5 C29 B1 142.0(4)
B9 B5 C29 B1 102.0(4)
B6 B5 C29 B1 37.9(4)
B9 B5 C29 B4 -40.0(3)
B6 B5 C29 B4 -104.1(4)
B1 B5 C29 B4 -142.0(4)
B4 B5 C29 Y 123.3(4)
B9 B5 C29 Y 83.3(5)
B6 B5 C29 Y 19.2(6)
B1 B5 C29 Y -18.7(4)
N1 Y C29 C33 133.9(4)
O Y C29 C33 -75.6(3)
C28 Y C29 C33 120.5(4)
B3 Y C29 C33 156.8(3)
N5 Y C29 C33 -12.9(2)
N4 Y C29 C33 76.2(3)
B1 Y C29 C33 -120.7(4)
B2 Y C29 C33 -159.3(3)
N1 Y C29 C28 13.4(5)
O Y C29 C28 163.9(2)
B3 Y C29 C28 36.3(2)
N5 Y C29 C28 -133.4(3)
N4 Y C29 C28 -44.3(2)
B1 Y C29 C28 118.8(3)
B2 Y C29 C28 80.2(3)
N1 Y C29 B1 -105.5(5)
O Y C29 B1 45.1(3)
C28 Y C29 B1 -118.8(3)
B3 Y C29 B1 -82.5(3)
N5 Y C29 B1 107.8(3)
N4 Y C29 B1 -163.1(3)
B2 Y C29 B1 -38.6(3)
N1 Y C29 B4 1.1(7)
O Y C29 B4 151.6(4)
C28 Y C29 B4 -12.3(3)
B3 Y C29 B4 24.1(4)
N5 Y C29 B4 -145.7(4)
N4 Y C29 B4 -56.5(4)
B1 Y C29 B4 106.6(5)
B2 Y C29 B4 67.9(4)
N1 Y C29 B5 -88.0(6)
O Y C29 B5 62.5(5)
C28 Y C29 B5 -101.4(5)
B3 Y C29 B5 -65.0(4)
N5 Y C29 B5 125.2(5)
N4 Y C29 B5 -145.6(5)
B1 Y C29 B5 17.5(4)
B2 Y C29 B5 -21.2(4)
C32 N4 C30 C28 149.3(4)
C31 N4 C30 C28 -94.2(4)
Y N4 C30 C28 8.9(4)
C29 C28 C30 N4 -84.2(5)
B3 C28 C30 N4 63.9(6)
B8 C28 C30 N4 137.9(4)
B4 C28 C30 N4 -153.2(4)
Y C28 C30 N4 -9.1(4)
C35 N5 C33 C29 -147.0(4)
C34 N5 C33 C29 97.6(4)
Y N5 C33 C29 -20.9(4)
C28 C29 C33 N5 90.9(5)
B1 C29 C33 N5 -51.0(5)
B4 C29 C33 N5 163.5(4)
B5 C29 C33 N5 -125.8(4)
Y C29 C33 N5 20.7(4)
C39 O C36 C375 -24.4(5)
Y O C36 C375 -178.4(3)
O C36 C375 C38 2.2(6)
C36 C375 C38 C39 19.1(6)
C36 O C39 C38 36.5(5)
Y O C39 C38 -168.3(3)
C375 C38 C39 O -33.8(6)

loop_
_platon_squeeze_void_nr
_platon_squeeze_void_average_x
_platon_squeeze_void_average_y
_platon_squeeze_void_average_z
_platon_squeeze_void_volume
_platon_squeeze_void_count_electrons
1 0.500 0.500 0.500 180.2 38.3
2 0.208 0.342 0.724 7.9 0.0
3 0.448 0.556 0.918 9.6 0.1
4 0.552 0.444 0.082 9.7 -0.1
5 0.792 0.658 0.276 7.9 -0.1
